data_4341164
loop_
_publ_author_name
'Teng, Qiaoqiao'
'Huynh, Han Vinh'

_publ_section_title
;
 Determining the electron-donating properties of bidentate ligands by
 (13)c NMR spectroscopy.
;
_journal_issue 20
_journal_name_full 'Inorganic chemistry'
_journal_page_first 10964
_journal_page_last 10973
_journal_paper_doi 10.1021/ic501325j
_journal_volume 53
_journal_year 2014
_chemical_formula_sum 'C26 H27 Br Cl3 F6 N4 P Pd'
_chemical_formula_weight 833.15
_chemical_name_systematic
; 
 ? 
;
_space_group_IT_number 14
_symmetry_cell_setting monoclinic
_symmetry_space_group_name_Hall '-P 2yn'
_symmetry_space_group_name_H-M 'P 1 21/n 1'
_atom_sites_solution_hydrogens geom
_atom_sites_solution_primary direct
_atom_sites_solution_secondary difmap
_audit_creation_method SHELXL-97
_cell_angle_alpha 90.00
_cell_angle_beta 98.947(7)
_cell_angle_gamma 90.00
_cell_formula_units_Z 4
_cell_length_a 13.328(4)
_cell_length_b 10.822(3)
_cell_length_c 23.586(7)
_cell_measurement_reflns_used 4214
_cell_measurement_temperature 100(2)
_cell_measurement_theta_max 22.76
_cell_measurement_theta_min 2.51
_cell_volume 3360.5(17)
_computing_cell_refinement 'Bruker SMART'
_computing_data_collection 'Bruker SMART'
_computing_data_reduction 'Bruker SAINT'
_computing_molecular_graphics 'Bruker SHELXTL'
_computing_publication_material 'Bruker SHELXTL'
_computing_structure_refinement 'SHELXL-97 (Sheldrick, 1997)'
_computing_structure_solution 'SHELXS-97 (Sheldrick, 1990)'
_diffrn_ambient_temperature 100(2)
_diffrn_measured_fraction_theta_full 0.999
_diffrn_measured_fraction_theta_max 0.999
_diffrn_measurement_device_type 'CCD area detector'
_diffrn_measurement_method 'phi and omega scans'
_diffrn_radiation_monochromator graphite
_diffrn_radiation_source 'fine-focus sealed tube'
_diffrn_radiation_type MoK\a
_diffrn_radiation_wavelength 0.71073
_diffrn_reflns_av_R_equivalents 0.0801
_diffrn_reflns_av_sigmaI/netI 0.0906
_diffrn_reflns_limit_h_max 15
_diffrn_reflns_limit_h_min -14
_diffrn_reflns_limit_k_max 12
_diffrn_reflns_limit_k_min -12
_diffrn_reflns_limit_l_max 28
_diffrn_reflns_limit_l_min -27
_diffrn_reflns_number 18764
_diffrn_reflns_theta_full 25.00
_diffrn_reflns_theta_max 25.00
_diffrn_reflns_theta_min 1.75
_exptl_absorpt_coefficient_mu 2.084
_exptl_absorpt_correction_T_max 0.6807
_exptl_absorpt_correction_T_min 0.3991
_exptl_absorpt_correction_type multi-scan
_exptl_absorpt_process_details 'Sadabs, (Sheldrick 2008)'
_exptl_crystal_colour Yellow
_exptl_crystal_density_diffrn 1.647
_exptl_crystal_density_meas ?
_exptl_crystal_density_method 'not measured'
_exptl_crystal_description Block
_exptl_crystal_F_000 1648
_exptl_crystal_size_max 0.54
_exptl_crystal_size_mid 0.27
_exptl_crystal_size_min 0.20
_refine_diff_density_max 1.323
_refine_diff_density_min -0.975
_refine_diff_density_rms 0.141
_refine_ls_extinction_method none
_refine_ls_goodness_of_fit_ref 1.045
_refine_ls_hydrogen_treatment constr
_refine_ls_matrix_type full
_refine_ls_number_parameters 453
_refine_ls_number_reflns 5910
_refine_ls_number_restraints 202
_refine_ls_restrained_S_all 1.099
_refine_ls_R_factor_all 0.0853
_refine_ls_R_factor_gt 0.0693
_refine_ls_shift/su_max 0.000
_refine_ls_shift/su_mean 0.000
_refine_ls_structure_factor_coef Fsqd
_refine_ls_weighting_details 'calc w=1/[\s^2^(Fo^2^)+(0.1285P)^2^+0.0000P] where P=(Fo^2^+2Fc^2^)/3'
_refine_ls_weighting_scheme calc
_refine_ls_wR_factor_gt 0.1977
_refine_ls_wR_factor_ref 0.2106
_reflns_number_gt 4479
_reflns_number_total 5910
_reflns_threshold_expression >2sigma(I)
_cod_data_source_file ic501325j_si_002.cif
_cod_data_source_block 2
_cod_depositor_comments
;
The following automatic conversions were performed:

'_symmetry_cell_setting' value 'Monoclinic' changed to 'monoclinic'
according to
/home/saulius/struct/COD-crude-data--automatic-downloads/rss-feeds/ACS/lib/dictionaries/cif_core.dic
dictionary named 'cif_core.dic' version 2.4.2 from
2011-04-26.

'_exptl_absorpt_correction_type' value 'Multi-scan'
changed to 'multi-scan' according to
/home/saulius/struct/COD-crude-data--automatic-downloads/rss-feeds/ACS/lib/dictionaries/cif_core.dic
dictionary named 'cif_core.dic' version 2.4.2 from 2011-04-26.

Automatic conversion script
Id: cif_fix_values 2281 2013-09-26 08:29:07Z andrius 

 Adding full bibliography for 4341164--4341170.cif.

The following automatic conversions were performed:

'_exptl_crystal_density_meas' value 'Not Measured' was changed to '?'
- the value is perceived as not measured.

Automatic conversion script
Id: cif_fix_values 3008 2015-01-20 13:52:24Z robertas 
;
_cod_original_cell_volume 3360.6(16)
_cod_original_sg_symbol_H-M P2(1)/n
_cod_database_code 4341164

loop_
_symmetry_equiv_pos_as_xyz
'x, y, z'
'-x+1/2, y+1/2, -z+1/2'
'-x, -y, -z'
'x-1/2, -y-1/2, z-1/2'

loop_
_atom_site_label
_atom_site_type_symbol
_atom_site_fract_x
_atom_site_fract_y
_atom_site_fract_z
_atom_site_U_iso_or_equiv
_atom_site_adp_type
_atom_site_occupancy
_atom_site_symmetry_multiplicity
_atom_site_calc_flag
_atom_site_refinement_flags
_atom_site_disorder_assembly
_atom_site_disorder_group
Pd1 Pd 0.23403(4) 0.54355(5) 0.19503(2) 0.0418(2) Uani 1 1 d . . .
Br1 Br 0.28092(6) 0.39265(8) 0.26851(4) 0.0675(3) Uani 1 1 d . . .
N1 N 0.0283(4) 0.5259(5) 0.2277(3) 0.0549(16) Uani 1 1 d . . .
N2 N 0.0509(5) 0.3908(6) 0.1614(3) 0.0571(16) Uani 1 1 d . . .
N3 N 0.2012(4) 0.6723(5) 0.1314(2) 0.0419(13) Uani 1 1 d . . .
N4 N 0.3799(4) 0.6058(5) 0.1915(3) 0.0466(14) Uani 1 1 d . . .
C1 C 0.0938(6) 0.4830(7) 0.1936(3) 0.0520(18) Uani 1 1 d . . .
C2 C -0.0597(6) 0.4555(7) 0.2164(4) 0.064(2) Uani 1 1 d . . .
C3 C -0.1496(7) 0.4584(8) 0.2407(5) 0.077(3) Uani 1 1 d . . .
H3A H -0.1599 0.5165 0.2694 0.093 Uiso 1 1 calc R . .
C4 C -0.2230(6) 0.3699(11) 0.2198(6) 0.087(3) Uani 1 1 d . . .
H4A H -0.2839 0.3659 0.2360 0.105 Uiso 1 1 calc R . .
C5 C -0.2100(7) 0.2899(11) 0.1774(5) 0.090(3) Uani 1 1 d . . .
H5A H -0.2639 0.2349 0.1635 0.108 Uiso 1 1 calc R . .
C6 C -0.1214(7) 0.2847(9) 0.1531(5) 0.083(3) Uani 1 1 d . . .
H6 H -0.1123 0.2271 0.1240 0.100 Uiso 1 1 calc R . .
C7 C -0.0466(5) 0.3706(8) 0.1748(4) 0.060(2) Uani 1 1 d . . .
C8 C 0.0517(6) 0.6265(7) 0.2694(4) 0.066(2) Uani 1 1 d . . .
H8A H 0.1191 0.6610 0.2638 0.079 Uiso 1 1 calc R . .
C9 C -0.0242(7) 0.7318(8) 0.2594(6) 0.093(3) Uani 1 1 d . . .
H9A H -0.0058 0.7958 0.2885 0.139 Uiso 1 1 calc R . .
H9B H -0.0924 0.7005 0.2620 0.139 Uiso 1 1 calc R . .
H9C H -0.0235 0.7669 0.2211 0.139 Uiso 1 1 calc R . .
C10 C 0.0647(8) 0.5752(10) 0.3295(5) 0.087(3) Uani 1 1 d . . .
H10A H 0.1161 0.5097 0.3336 0.131 Uiso 1 1 calc R . .
H10B H -0.0001 0.5413 0.3371 0.131 Uiso 1 1 calc R . .
H10C H 0.0866 0.6414 0.3571 0.131 Uiso 1 1 calc R . .
C11 C 0.1025(7) 0.3195(9) 0.1216(4) 0.076(3) Uani 1 1 d . . .
H11A H 0.1706 0.3589 0.1222 0.092 Uiso 1 1 calc R . .
C12 C 0.1219(9) 0.1929(11) 0.1409(6) 0.102(4) Uani 1 1 d . . .
H12A H 0.1576 0.1931 0.1805 0.153 Uiso 1 1 calc R . .
H12B H 0.1639 0.1515 0.1160 0.153 Uiso 1 1 calc R . .
H12C H 0.0572 0.1489 0.1392 0.153 Uiso 1 1 calc R . .
C13 C 0.0485(10) 0.3298(15) 0.0609(5) 0.125(5) Uani 1 1 d . . .
H13A H 0.0379 0.4172 0.0507 0.188 Uiso 1 1 calc R . .
H13B H -0.0174 0.2880 0.0575 0.188 Uiso 1 1 calc R . .
H13C H 0.0896 0.2911 0.0348 0.188 Uiso 1 1 calc R . .
C14 C 0.1111(6) 0.7116(7) 0.1059(3) 0.0537(18) Uani 1 1 d . . .
H14A H 0.0513 0.6775 0.1168 0.064 Uiso 1 1 calc R . .
C15 C 0.1029(8) 0.8019(9) 0.0635(3) 0.070(2) Uani 1 1 d . . .
H15A H 0.0378 0.8304 0.0463 0.084 Uiso 1 1 calc R . .
C16 C 0.1874(8) 0.8493(9) 0.0466(3) 0.074(3) Uani 1 1 d . . .
H16A H 0.1814 0.9096 0.0170 0.089 Uiso 1 1 calc R . .
C17 C 0.2841(7) 0.8098(8) 0.0727(3) 0.061(2) Uani 1 1 d . . .
C18 C 0.3776(8) 0.8529(10) 0.0574(4) 0.082(3) Uani 1 1 d . . .
H18A H 0.3767 0.9079 0.0259 0.098 Uiso 1 1 calc R . .
C19 C 0.4652(8) 0.8167(10) 0.0865(4) 0.082(3) Uani 1 1 d . . .
H19A H 0.5260 0.8478 0.0756 0.099 Uiso 1 1 calc R . .
C20 C 0.4728(6) 0.7335(8) 0.1336(4) 0.059(2) Uani 1 1 d . . .
C21 C 0.5619(7) 0.6969(9) 0.1685(4) 0.074(2) Uani 1 1 d . . .
H21A H 0.6255 0.7259 0.1604 0.089 Uiso 1 1 calc R . .
C22 C 0.5594(5) 0.6203(8) 0.2140(4) 0.064(2) Uani 1 1 d . . .
H22A H 0.6204 0.5991 0.2386 0.077 Uiso 1 1 calc R . .
C23 C 0.4666(5) 0.5734(7) 0.2241(4) 0.0578(19) Uani 1 1 d . . .
H23A H 0.4651 0.5172 0.2549 0.069 Uiso 1 1 calc R . .
C24 C 0.3815(5) 0.6844(6) 0.1480(3) 0.0449(16) Uani 1 1 d . . .
C25 C 0.2877(5) 0.7217(6) 0.1164(3) 0.0461(16) Uani 1 1 d . . .
P1 P 0.81510(19) 0.9174(2) 0.10019(12) 0.0795(7) Uani 1 1 d D . .
F1 F 0.9030(8) 0.9923(10) 0.0796(7) 0.142(7) Uani 0.57(2) 1 d PD A 1
F2 F 0.7826(14) 0.8790(10) 0.0362(3) 0.202(14) Uani 0.57(2) 1 d PD A 1
F3 F 0.7293(8) 0.8437(11) 0.1170(7) 0.191(11) Uani 0.57(2) 1 d PD A 1
F4 F 0.8510(13) 0.9592(9) 0.1607(3) 0.142(9) Uani 0.57(2) 1 d PD A 1
F5 F 0.7482(8) 1.0321(9) 0.0876(5) 0.114(6) Uani 0.57(2) 1 d PD A 1
F6 F 0.8847(8) 0.8045(8) 0.1076(6) 0.135(7) Uani 0.57(2) 1 d PD A 1
F1A F 0.7074(7) 0.894(2) 0.0687(8) 0.174(11) Uani 0.43(2) 1 d PD A 2
F2A F 0.8601(12) 0.862(2) 0.0519(7) 0.211(14) Uani 0.43(2) 1 d PD A 2
F3A F 0.9202(7) 0.930(2) 0.1369(8) 0.174(11) Uani 0.43(2) 1 d PD A 2
F4A F 0.7668(13) 0.961(2) 0.1540(7) 0.211(14) Uani 0.43(2) 1 d PD A 2
F5A F 0.810(2) 0.7809(12) 0.1269(7) 0.198(16) Uani 0.43(2) 1 d PD A 2
F6A F 0.817(2) 1.0435(13) 0.0790(8) 0.198(16) Uani 0.43(2) 1 d PD A 2
C1S C 0.3006(9) 0.4157(14) -0.0124(5) 0.190(6) Uani 0.716(6) 1 d PDU B 1
H1S H 0.2786 0.3349 -0.0308 0.228 Uiso 0.716(6) 1 calc PR B 1
Cl1 Cl 0.2017(8) 0.5223(7) -0.0177(4) 0.231(4) Uani 0.716(6) 1 d PDU B 1
Cl2 Cl 0.3481(8) 0.4002(9) 0.0617(4) 0.228(4) Uani 0.716(6) 1 d PDU B 1
Cl3 Cl 0.3907(10) 0.4897(16) -0.0462(5) 0.372(9) Uani 0.716(6) 1 d PDU B 1
C2S C 0.4786(13) 0.3081(15) 0.0457(7) 0.139(8) Uani 0.284(6) 1 d PDU B 2
H2S H 0.4985 0.3564 0.0130 0.167 Uiso 0.284(6) 1 calc PR B 2
Cl1A Cl 0.3669(11) 0.2239(15) 0.0260(6) 0.174(7) Uani 0.284(6) 1 d PDU B 2
Cl1B Cl 0.5698(10) 0.1992(15) 0.0730(5) 0.147(5) Uani 0.284(6) 1 d PDU B 2
Cl1C Cl 0.4575(16) 0.4020(17) 0.1030(9) 0.221(5) Uani 0.284(6) 1 d PDU B 2

loop_
_atom_site_aniso_label
_atom_site_aniso_U_11
_atom_site_aniso_U_22
_atom_site_aniso_U_33
_atom_site_aniso_U_23
_atom_site_aniso_U_13
_atom_site_aniso_U_12
Pd1 0.0308(3) 0.0379(3) 0.0578(4) 0.0066(2) 0.0103(2) -0.0019(2)
Br1 0.0537(5) 0.0573(5) 0.0925(6) 0.0300(4) 0.0145(4) 0.0070(4)
N1 0.037(3) 0.040(3) 0.091(5) 0.007(3) 0.021(3) -0.003(3)
N2 0.040(3) 0.066(4) 0.064(4) 0.001(3) 0.006(3) -0.018(3)
N3 0.036(3) 0.045(3) 0.046(3) 0.001(2) 0.011(2) 0.002(2)
N4 0.032(3) 0.039(3) 0.071(4) -0.001(3) 0.012(3) -0.003(2)
C1 0.043(4) 0.041(4) 0.072(5) 0.015(4) 0.008(3) -0.002(3)
C2 0.040(4) 0.046(4) 0.109(7) 0.015(5) 0.015(4) -0.007(3)
C3 0.049(5) 0.057(5) 0.132(9) 0.009(5) 0.034(5) -0.003(4)
C4 0.035(4) 0.092(7) 0.140(10) 0.030(7) 0.028(5) -0.003(5)
C5 0.040(5) 0.088(7) 0.138(9) 0.010(7) 0.005(5) -0.016(5)
C6 0.059(6) 0.073(6) 0.114(8) 0.011(6) 0.000(5) -0.020(5)
C7 0.033(4) 0.063(5) 0.083(6) 0.007(4) 0.008(4) -0.012(4)
C8 0.046(4) 0.050(4) 0.106(7) 0.002(5) 0.029(4) 0.000(4)
C9 0.062(6) 0.054(5) 0.171(11) 0.004(6) 0.048(7) 0.006(4)
C10 0.079(7) 0.075(6) 0.112(8) -0.003(6) 0.030(6) 0.000(5)
C11 0.066(6) 0.080(7) 0.092(6) -0.019(5) 0.037(5) -0.023(5)
C12 0.076(7) 0.091(8) 0.146(10) -0.042(8) 0.037(7) -0.025(6)
C13 0.117(10) 0.165(13) 0.093(8) -0.034(8) 0.017(7) -0.041(9)
C14 0.046(4) 0.066(5) 0.048(4) -0.002(4) 0.003(3) -0.003(4)
C15 0.079(6) 0.078(6) 0.051(4) 0.005(4) -0.001(4) 0.011(5)
C16 0.093(7) 0.083(6) 0.045(4) 0.022(4) 0.010(4) 0.006(5)
C17 0.070(5) 0.065(5) 0.051(4) 0.004(4) 0.017(4) -0.008(4)
C18 0.091(7) 0.080(6) 0.081(6) 0.031(5) 0.034(6) -0.016(6)
C19 0.077(7) 0.083(7) 0.097(7) 0.012(6) 0.044(6) -0.017(5)
C20 0.039(4) 0.064(5) 0.078(5) -0.002(4) 0.024(4) -0.013(4)
C21 0.052(5) 0.078(6) 0.097(7) -0.006(5) 0.027(5) -0.015(4)
C22 0.028(4) 0.069(5) 0.093(6) -0.002(5) 0.002(4) -0.002(3)
C23 0.038(4) 0.053(4) 0.081(5) 0.006(4) 0.002(4) 0.003(3)
C24 0.048(4) 0.039(4) 0.052(4) -0.001(3) 0.024(3) -0.008(3)
C25 0.048(4) 0.044(4) 0.049(4) -0.002(3) 0.015(3) -0.007(3)
P1 0.0605(15) 0.0789(17) 0.101(2) 0.0164(15) 0.0182(13) -0.0108(13)
F1 0.103(11) 0.133(13) 0.193(18) 0.041(12) 0.031(10) -0.037(9)
F2 0.42(4) 0.085(10) 0.103(11) -0.014(8) 0.057(17) 0.001(15)
F3 0.165(16) 0.165(17) 0.28(3) 0.048(18) 0.147(18) -0.065(14)
F4 0.21(2) 0.116(11) 0.075(8) 0.025(7) -0.059(10) -0.037(11)
F5 0.102(10) 0.130(13) 0.108(10) 0.015(8) 0.014(7) 0.050(9)
F6 0.100(10) 0.118(11) 0.193(17) 0.055(11) 0.043(10) 0.022(8)
F1A 0.062(8) 0.29(3) 0.168(17) -0.061(17) 0.024(8) -0.046(11)
F2A 0.167(19) 0.31(3) 0.18(2) -0.11(2) 0.107(17) -0.07(2)
F3A 0.062(8) 0.29(3) 0.168(17) -0.061(17) 0.024(8) -0.046(11)
F4A 0.167(19) 0.31(3) 0.18(2) -0.11(2) 0.107(17) -0.07(2)
F5A 0.39(5) 0.088(11) 0.109(11) 0.027(8) 0.016(19) -0.077(18)
F6A 0.39(5) 0.088(11) 0.109(11) 0.027(8) 0.016(19) -0.077(18)
C1S 0.141(19) 0.23(2) 0.203(10) -0.126(15) 0.049(12) -0.037(9)
Cl1 0.370(12) 0.128(5) 0.211(8) 0.010(5) 0.097(7) 0.057(7)
Cl2 0.253(10) 0.207(8) 0.220(8) -0.043(6) 0.030(6) -0.030(7)
Cl3 0.346(14) 0.55(3) 0.253(10) -0.102(13) 0.148(11) -0.180(16)
C2S 0.20(3) 0.19(4) 0.032(16) 0.043(10) 0.025(18) -0.032(12)
Cl1A 0.216(13) 0.180(14) 0.106(9) 0.041(8) -0.038(9) -0.029(12)
Cl1B 0.176(11) 0.196(13) 0.075(7) 0.006(8) 0.043(7) -0.013(10)
Cl1C 0.282(14) 0.181(10) 0.199(11) -0.059(9) 0.031(10) -0.004(9)

loop_
_atom_type_symbol
_atom_type_description
_atom_type_scat_dispersion_real
_atom_type_scat_dispersion_imag
_atom_type_scat_source
C C 0.0033 0.0016 'International Tables Vol C Tables 4.2.6.8 and 6.1.1.4'
H H 0.0000 0.0000 'International Tables Vol C Tables 4.2.6.8 and 6.1.1.4'
N N 0.0061 0.0033 'International Tables Vol C Tables 4.2.6.8 and 6.1.1.4'
F F 0.0171 0.0103 'International Tables Vol C Tables 4.2.6.8 and 6.1.1.4'
P P 0.1023 0.0942 'International Tables Vol C Tables 4.2.6.8 and 6.1.1.4'
Br Br -0.2901 2.4595 'International Tables Vol C Tables 4.2.6.8 and 6.1.1.4'
Pd Pd -0.9988 1.0072 'International Tables Vol C Tables 4.2.6.8 and 6.1.1.4'
Cl Cl 0.1484 0.1585 'International Tables Vol C Tables 4.2.6.8 and 6.1.1.4'

loop_
_geom_angle_atom_site_label_1
_geom_angle_atom_site_label_2
_geom_angle_atom_site_label_3
_geom_angle
C1 Pd1 N3 96.9(3)
C1 Pd1 N4 176.8(3)
N3 Pd1 N4 81.0(2)
C1 Pd1 Br1 85.7(2)
N3 Pd1 Br1 177.14(14)
N4 Pd1 Br1 96.31(16)
C1 N1 C2 107.5(7)
C1 N1 C8 124.2(6)
C2 N1 C8 128.3(7)
C1 N2 C7 108.7(7)
C1 N2 C11 124.0(6)
C7 N2 C11 127.3(7)
C14 N3 C25 119.9(6)
C14 N3 Pd1 128.8(5)
C25 N3 Pd1 111.4(4)
C23 N4 C24 119.7(6)
C23 N4 Pd1 128.8(5)
C24 N4 Pd1 111.4(4)
N2 C1 N1 109.7(6)
N2 C1 Pd1 125.5(6)
N1 C1 Pd1 124.8(6)
C7 C2 N1 107.8(7)
C7 C2 C3 121.1(8)
N1 C2 C3 131.1(9)
C4 C3 C2 115.7(10)
C5 C4 C3 122.2(9)
C4 C5 C6 122.9(9)
C5 C6 C7 115.2(10)
C2 C7 C6 122.8(8)
C2 C7 N2 106.4(7)
C6 C7 N2 130.9(9)
N1 C8 C10 109.9(7)
N1 C8 C9 112.6(8)
C10 C8 C9 113.6(8)
C12 C11 N2 111.9(8)
C12 C11 C13 113.8(10)
N2 C11 C13 111.5(9)
N3 C14 C15 121.1(7)
C16 C15 C14 120.1(8)
C15 C16 C17 120.3(8)
C25 C17 C16 117.1(7)
C25 C17 C18 118.5(8)
C16 C17 C18 124.5(8)
C19 C18 C17 120.5(8)
C18 C19 C20 123.1(8)
C21 C20 C24 115.9(7)
C21 C20 C19 126.4(7)
C24 C20 C19 117.7(8)
C22 C21 C20 121.1(7)
C21 C22 C23 119.3(8)
N4 C23 C22 121.3(7)
N4 C24 C25 118.0(6)
N4 C24 C20 122.7(7)
C25 C24 C20 119.3(6)
N3 C25 C17 121.5(7)
N3 C25 C24 117.7(6)
C17 C25 C24 120.7(6)
F6A P1 F2A 94.9(7)
F6A P1 F3 130.1(11)
F2A P1 F3 113.6(9)
F6A P1 F4 91.4(8)
F2A P1 F4 137.7(7)
F3 P1 F4 93.0(4)
F6A P1 F6 138.4(11)
F2A P1 F6 57.0(9)
F3 P1 F6 91.1(4)
F4 P1 F6 92.0(4)
F6A P1 F5 38.0(11)
F2A P1 F5 118.0(9)
F3 P1 F5 92.1(4)
F4 P1 F5 91.7(4)
F6 P1 F5 175.0(4)
F6A P1 F1A 93.1(6)
F2A P1 F1A 91.1(5)
F3 P1 F1A 48.9(8)
F4 P1 F1A 130.3(7)
F6 P1 F1A 115.4(10)
F5 P1 F1A 64.4(10)
F6A P1 F3A 92.8(6)
F2A P1 F3A 91.6(5)
F3 P1 F3A 124.5(8)
F4 P1 F3A 46.3(7)
F6 P1 F3A 61.5(9)
F5 P1 F3A 119.3(9)
F1A P1 F3A 173.3(8)
F6A P1 F2 86.2(8)
F2A P1 F2 40.4(7)
F3 P1 F2 90.4(4)
F4 P1 F2 176.6(5)
F6 P1 F2 88.2(4)
F5 P1 F2 87.9(4)
F1A P1 F2 52.3(7)
F3A P1 F2 131.4(7)
F6A P1 F1 49.8(11)
F2A P1 F1 64.1(9)
F3 P1 F1 177.3(5)
F4 P1 F1 89.7(4)
F6 P1 F1 88.8(4)
F5 P1 F1 87.8(4)
F1A P1 F1 128.9(8)
F3A P1 F1 57.7(8)
F2 P1 F1 86.9(4)
F6A P1 F4A 91.3(9)
F2A P1 F4A 173.8(10)
F3 P1 F4A 61.7(9)
F4 P1 F4A 42.0(7)
F6 P1 F4A 117.8(9)
F5 P1 F4A 67.2(9)
F1A P1 F4A 88.4(4)
F3A P1 F4A 88.3(5)
F2 P1 F4A 140.3(7)
F1 P1 F4A 120.7(9)
F6A P1 F5A 176.6(8)
F2A P1 F5A 88.5(6)
F3 P1 F5A 48.0(10)
F4 P1 F5A 86.0(7)
F6 P1 F5A 44.1(10)
F5 P1 F5A 139.7(10)
F1A P1 F5A 86.9(5)
F3A P1 F5A 87.1(6)
F2 P1 F5A 96.5(7)
F1 P1 F5A 132.4(10)
F4A P1 F5A 85.3(6)
Cl3 C1S Cl1 103.4(8)
Cl3 C1S Cl2 109.2(8)
Cl1 C1S Cl2 106.5(7)
Cl1B C2S Cl1A 105.2(8)
Cl1B C2S Cl1C 107.1(8)
Cl1A C2S Cl1C 106.0(8)

loop_
_geom_bond_atom_site_label_1
_geom_bond_atom_site_label_2
_geom_bond_distance
Pd1 C1 1.977(7)
Pd1 N3 2.044(5)
Pd1 N4 2.071(5)
Pd1 Br1 2.3925(10)
N1 C1 1.356(9)
N1 C2 1.390(10)
N1 C8 1.468(11)
N2 C1 1.329(10)
N2 C7 1.401(9)
N2 C11 1.468(11)
N3 C14 1.327(9)
N3 C25 1.367(8)
N4 C23 1.332(9)
N4 C24 1.335(9)
C2 C7 1.376(12)
C2 C3 1.406(12)
C3 C4 1.403(14)
C4 C5 1.355(15)
C5 C6 1.392(14)
C6 C7 1.400(12)
C8 C10 1.507(13)
C8 C9 1.518(12)
C11 C12 1.454(15)
C11 C13 1.503(16)
C14 C15 1.391(11)
C15 C16 1.353(13)
C16 C17 1.405(12)
C17 C25 1.399(10)
C17 C18 1.430(12)
C18 C19 1.318(14)
C19 C20 1.421(13)
C20 C21 1.393(13)
C20 C24 1.417(9)
C21 C22 1.360(12)
C22 C23 1.392(11)
C24 C25 1.411(10)
P1 F6A 1.455(13)
P1 F2A 1.495(8)
P1 F3 1.498(6)
P1 F4 1.502(6)
P1 F6 1.528(6)
P1 F5 1.530(6)
P1 F1A 1.531(7)
P1 F3A 1.534(7)
P1 F2 1.560(7)
P1 F1 1.562(6)
P1 F4A 1.582(10)
P1 F5A 1.611(12)
C1S Cl3 1.736(10)
C1S Cl1 1.741(10)
C1S Cl2 1.771(10)
C2S Cl1B 1.743(10)
C2S Cl1A 1.746(11)
C2S Cl1C 1.749(10)
